data_7249092
loop_
_publ_author_name
'Hu, Peng'
'Ding, Manman'
'Gao, Xinpeng'
'Zhu, Aixin'
'Xiao, Fengping'
'Cao, Jiangfei'
'Zhang, Yiquan'

_publ_section_title
;
 Apparently improved energy barrier of Dy(iii) SMMs by adopting the
 bridging bipyrimidine ligand
;
_journal_issue 34
_journal_name_full CrystEngComm
_journal_page_first 4657
_journal_page_last 4668
_journal_paper_doi 10.1039/D4CE00436A
_journal_volume 26
_journal_year 2024
_chemical_formula_sum 'C38 H30 F18 Gd2 N4 O12'
_chemical_formula_weight 1391.16
_space_group_crystal_system monoclinic
_space_group_IT_number 14
_space_group_name_Hall '-P 2ybc'
_space_group_name_H-M_alt 'P 1 21/c 1'
_atom_sites_solution_hydrogens geom
_audit_creation_method SHELXL-2014/7
_audit_update_record
;
2020-06-15 deposited with the CCDC.	2024-07-22 downloaded from the CCDC.
;
_cell_angle_alpha 90
_cell_angle_beta 113.398(3)
_cell_angle_gamma 90
_cell_formula_units_Z 2
_cell_length_a 12.6945(7)
_cell_length_b 13.1470(7)
_cell_length_c 16.7459(7)
_cell_measurement_reflns_used 11681
_cell_measurement_temperature 293(2)
_cell_measurement_theta_max 2.38
_cell_measurement_theta_min 27.57
_cell_volume 2565.0(2)
_computing_structure_refinement 'SHELXL-2014/7 (Sheldrick, 2014)'
_diffrn_ambient_temperature 293(2)
_diffrn_measured_fraction_theta_full 0.998
_diffrn_measured_fraction_theta_max 0.998
_diffrn_measurement_device_type CCD
_diffrn_radiation_type MoK\a
_diffrn_radiation_wavelength 0.71067
_diffrn_reflns_av_R_equivalents 0.0626
_diffrn_reflns_av_unetI/netI 0.0347
_diffrn_reflns_Laue_measured_fraction_full 0.998
_diffrn_reflns_Laue_measured_fraction_max 0.998
_diffrn_reflns_limit_h_max 15
_diffrn_reflns_limit_h_min -13
_diffrn_reflns_limit_k_max 15
_diffrn_reflns_limit_k_min -14
_diffrn_reflns_limit_l_max 19
_diffrn_reflns_limit_l_min -19
_diffrn_reflns_number 18193
_diffrn_reflns_point_group_measured_fraction_full 0.998
_diffrn_reflns_point_group_measured_fraction_max 0.998
_diffrn_reflns_theta_full 25.010
_diffrn_reflns_theta_max 25.010
_diffrn_reflns_theta_min 2.038
_exptl_absorpt_coefficient_mu 2.686
_exptl_crystal_density_diffrn 1.801
_exptl_crystal_description block
_exptl_crystal_F_000 1344
_refine_diff_density_max 1.165
_refine_diff_density_min -1.052
_refine_diff_density_rms 0.087
_refine_ls_extinction_method none
_refine_ls_goodness_of_fit_ref 1.030
_refine_ls_hydrogen_treatment constr
_refine_ls_matrix_type full
_refine_ls_number_parameters 337
_refine_ls_number_reflns 4512
_refine_ls_number_restraints 5
_refine_ls_restrained_S_all 1.033
_refine_ls_R_factor_all 0.0347
_refine_ls_R_factor_gt 0.0295
_refine_ls_shift/su_max 0.000
_refine_ls_shift/su_mean 0.000
_refine_ls_structure_factor_coef Fsqd
_refine_ls_weighting_details 'w=1/[\s^2^(Fo^2^)+(0.0265P)^2^+6.3745P] where P=(Fo^2^+2Fc^2^)/3'
_refine_ls_weighting_scheme calc
_refine_ls_wR_factor_gt 0.0714
_refine_ls_wR_factor_ref 0.0782
_reflns_Friedel_coverage 0.000
_reflns_number_gt 4029
_reflns_number_total 4512
_reflns_threshold_expression 'I > 2\s(I)'
_cod_data_source_file d4ce00436a2.cif
_cod_data_source_block gd
_cod_depositor_comments 'Adding full bibliography for 7249087--7249094.cif.'
_cod_original_sg_symbol_H-M 'P 21/c'
_cod_database_code 7249092
_shelx_shelxl_version_number 2014/7
_shelx_space_group_comment
;
The symmetry employed for this shelxl refinement is uniquely defined
by the following loop, which should always be used as a source of
symmetry information in preference to the above space-group names.
They are only intended as comments.
;

loop_
_space_group_symop_operation_xyz
'x, y, z'
'-x, y+1/2, -z+1/2'
'-x, -y, -z'
'x, -y-1/2, z-1/2'

loop_
_atom_site_label
_atom_site_type_symbol
_atom_site_fract_x
_atom_site_fract_y
_atom_site_fract_z
_atom_site_U_iso_or_equiv
_atom_site_adp_type
_atom_site_occupancy
_atom_site_site_symmetry_order
_atom_site_calc_flag
_atom_site_refinement_flags_posn
_atom_site_refinement_flags_adp
_atom_site_refinement_flags_occupancy
_atom_site_disorder_assembly
_atom_site_disorder_group
Gd1 Gd 0.08032(2) -0.22338(2) -0.39709(2) 0.03572(8) Uani 1 1 d D . . . .
F6 F 0.3210(5) -0.0132(5) -0.1380(3) 0.1373(19) Uani 1 1 d . . . . .
F5 F 0.3095(5) -0.1583(5) -0.0928(3) 0.1356(19) Uani 1 1 d . . . . .
F8 F -0.3244(5) -0.2241(6) -0.6321(3) 0.163(3) Uani 1 1 d . . . . .
F7 F -0.4003(4) -0.1554(6) -0.5584(3) 0.168(3) Uani 1 1 d . . . . .
F4 F 0.4666(4) -0.1111(6) -0.0985(3) 0.175(3) Uani 1 1 d . . . . .
F3 F 0.3483(6) -0.5735(5) -0.2891(5) 0.192(3) Uani 1 1 d . . . . .
F1 F 0.2634(7) -0.5306(6) -0.2179(5) 0.206(4) Uani 1 1 d . . . . .
F9 F -0.2773(5) -0.0804(6) -0.5909(5) 0.210(4) Uani 1 1 d . . . . .
F2 F 0.3876(7) -0.4379(6) -0.2246(6) 0.286(7) Uani 1 1 d . . . . .
O3 O -0.0325(3) -0.2549(3) -0.3187(2) 0.0565(8) Uani 1 1 d . . . . .
O1 O 0.2596(3) -0.2164(3) -0.4053(2) 0.0547(8) Uani 1 1 d D . . . .
O4 O -0.1117(3) -0.2136(3) -0.4950(2) 0.0566(8) Uani 1 1 d D . . . .
O2 O 0.2024(2) -0.1494(3) -0.2698(2) 0.0559(8) Uani 1 1 d D . . . .
O6 O 0.1670(3) -0.3672(2) -0.3219(2) 0.0557(8) Uani 1 1 d . . . . .
O5 O 0.0635(3) -0.3452(3) -0.5011(2) 0.0557(8) Uani 1 1 d . . . . .
N2 N 0.0045(3) -0.0418(2) -0.3969(2) 0.0429(8) Uani 1 1 d D . . . .
N1 N 0.0712(3) -0.1072(3) -0.5221(2) 0.0425(8) Uani 1 1 d D . . . .
C19 C 0.1065(4) -0.1381(4) -0.5835(3) 0.0522(11) Uani 1 1 d . . . . .
H19 H 0.1455 -0.1996 -0.5762 0.063 Uiso 1 1 calc R U . . .
C17 C -0.0185(3) 0.0183(3) -0.4657(2) 0.0366(8) Uani 1 1 d . . . . .
C16 C -0.0303(4) -0.0082(3) -0.3359(3) 0.0500(11) Uani 1 1 d . . . . .
H16 H -0.0152 -0.0478 -0.2865 0.060 Uiso 1 1 calc R U . . .
C18 C 0.0868(4) -0.0815(4) -0.6570(3) 0.0549(12) Uani 1 1 d . . . . .
H18 H 0.1108 -0.1035 -0.6998 0.066 Uiso 1 1 calc R U . . .
C12 C -0.1373(5) -0.2511(4) -0.3318(4) 0.0593(12) Uani 1 1 d . . . . .
C14 C -0.2045(4) -0.2041(4) -0.4849(4) 0.0594(12) Uani 1 1 d . . . . .
C2 C 0.1156(5) -0.4251(4) -0.5023(4) 0.0611(13) Uani 1 1 d . . . . .
C13 C -0.2244(4) -0.2221(4) -0.4117(4) 0.0665(15) Uani 1 1 d . . . . .
H13 H -0.2988 -0.2149 -0.4148 0.080 Uiso 1 1 calc R U . . .
C4 C 0.2169(5) -0.4385(4) -0.3450(4) 0.0641(14) Uani 1 1 d . . . . .
C1 C 0.0878(6) -0.4746(6) -0.5888(5) 0.093(2) Uani 1 1 d . . . . .
H1A H 0.1009 -0.4271 -0.6274 0.139 Uiso 1 1 calc R U . . .
H1B H 0.0088 -0.4952 -0.6127 0.139 Uiso 1 1 calc R U . . .
H1C H 0.1359 -0.5331 -0.5816 0.139 Uiso 1 1 calc R U . . .
C3 C 0.1978(5) -0.4702(4) -0.4270(4) 0.0732(16) Uani 1 1 d . . . . .
H3 H 0.2410 -0.5242 -0.4336 0.088 Uiso 1 1 calc R U . . .
C7 C 0.3601(4) -0.2054(5) -0.3518(4) 0.0654(14) Uani 1 1 d . . . . .
C9 C 0.3103(4) -0.1474(4) -0.2331(3) 0.0613(13) Uani 1 1 d . . . . .
C11 C -0.1699(6) -0.2786(6) -0.2573(5) 0.097(3) Uani 1 1 d . . . . .
H11A H -0.1185 -0.2458 -0.2052 0.146 Uiso 1 1 calc R U . . .
H11B H -0.1650 -0.3510 -0.2491 0.146 Uiso 1 1 calc R U . . .
H11C H -0.2471 -0.2566 -0.2701 0.146 Uiso 1 1 calc R U . . .
C8 C 0.3902(4) -0.1735(5) -0.2658(4) 0.0742(16) Uani 1 1 d . . . . .
H8 H 0.4676 -0.1699 -0.2293 0.089 Uiso 1 1 calc R U . . .
C15 C -0.3036(5) -0.1653(7) -0.5654(5) 0.088(2) Uani 1 1 d . . . . .
C5 C 0.3074(8) -0.4919(6) -0.2677(6) 0.101(2) Uani 1 1 d . . . . .
C6 C 0.4553(6) -0.2262(8) -0.3830(6) 0.126(4) Uani 1 1 d . . . . .
H6A H 0.4556 -0.1739 -0.4228 0.190 Uiso 1 1 calc R U . . .
H6B H 0.4425 -0.2910 -0.4118 0.190 Uiso 1 1 calc R U . . .
H6C H 0.5279 -0.2270 -0.3340 0.190 Uiso 1 1 calc R U . . .
C10 C 0.3549(5) -0.1082(8) -0.1400(5) 0.097(2) Uani 1 1 d . . . . .

loop_
_atom_site_aniso_label
_atom_site_aniso_U_11
_atom_site_aniso_U_22
_atom_site_aniso_U_33
_atom_site_aniso_U_23
_atom_site_aniso_U_13
_atom_site_aniso_U_12
Gd1 0.03447(12) 0.03855(13) 0.03511(12) 0.00640(7) 0.01486(9) 0.00164(7)
F6 0.147(4) 0.144(5) 0.120(4) -0.068(3) 0.052(3) -0.024(4)
F5 0.142(4) 0.202(6) 0.058(2) 0.006(3) 0.035(3) 0.018(4)
F8 0.099(4) 0.260(8) 0.087(4) -0.049(4) -0.007(3) 0.021(4)
F7 0.066(3) 0.311(9) 0.115(4) 0.028(5) 0.022(2) 0.071(4)
F4 0.068(3) 0.328(9) 0.093(3) -0.088(4) -0.004(2) 0.009(4)
F3 0.214(7) 0.188(6) 0.192(6) 0.077(5) 0.101(5) 0.153(6)
F1 0.251(8) 0.237(8) 0.184(6) 0.150(6) 0.144(6) 0.151(7)
F9 0.128(5) 0.183(6) 0.216(7) 0.119(6) -0.042(4) -0.006(4)
F2 0.204(7) 0.148(6) 0.279(10) 0.089(6) -0.147(7) -0.022(5)
O3 0.0483(18) 0.067(2) 0.061(2) 0.0190(16) 0.0284(16) 0.0063(15)
O1 0.0440(18) 0.073(2) 0.0492(18) -0.0023(15) 0.0208(15) -0.0063(15)
O4 0.0417(17) 0.073(2) 0.0533(19) -0.0037(15) 0.0168(15) -0.0025(15)
O2 0.0415(17) 0.073(2) 0.0500(18) -0.0018(15) 0.0147(14) 0.0045(15)
O6 0.063(2) 0.0539(19) 0.0574(19) 0.0166(15) 0.0315(16) 0.0124(16)
O5 0.0594(19) 0.053(2) 0.0582(19) -0.0060(15) 0.0276(16) -0.0057(16)
N2 0.056(2) 0.0425(19) 0.0307(16) 0.0027(14) 0.0180(15) -0.0015(16)
N1 0.051(2) 0.0399(18) 0.0398(18) 0.0028(14) 0.0218(16) 0.0010(15)
C19 0.071(3) 0.048(2) 0.051(3) -0.004(2) 0.037(2) 0.000(2)
C17 0.040(2) 0.038(2) 0.0324(18) 0.0013(15) 0.0156(16) -0.0017(16)
C16 0.075(3) 0.048(3) 0.032(2) 0.0006(17) 0.027(2) -0.006(2)
C18 0.081(3) 0.053(3) 0.045(2) -0.010(2) 0.040(2) -0.011(2)
C12 0.060(3) 0.055(3) 0.076(4) 0.014(2) 0.042(3) 0.009(2)
C14 0.046(3) 0.060(3) 0.069(3) -0.009(2) 0.019(2) -0.001(2)
C2 0.067(3) 0.058(3) 0.076(3) -0.013(3) 0.046(3) -0.016(3)
C13 0.042(3) 0.084(4) 0.080(4) 0.004(3) 0.031(3) 0.008(2)
C4 0.065(3) 0.056(3) 0.084(4) 0.022(3) 0.043(3) 0.021(3)
C1 0.106(5) 0.100(5) 0.096(5) -0.047(4) 0.066(4) -0.032(4)
C3 0.088(4) 0.059(3) 0.094(4) 0.002(3) 0.058(4) 0.015(3)
C7 0.045(3) 0.088(4) 0.065(3) -0.009(3) 0.023(2) -0.009(3)
C9 0.051(3) 0.079(4) 0.047(3) -0.003(2) 0.012(2) 0.001(2)
C11 0.089(5) 0.120(6) 0.116(6) 0.046(4) 0.076(5) 0.026(4)
C8 0.039(3) 0.112(5) 0.067(3) -0.016(3) 0.017(2) -0.009(3)
C15 0.048(3) 0.122(6) 0.079(4) -0.009(4) 0.008(3) 0.007(4)
C5 0.110(6) 0.089(5) 0.118(6) 0.047(5) 0.061(5) 0.049(5)
C6 0.055(4) 0.233(12) 0.100(6) -0.062(6) 0.040(4) -0.022(5)
C10 0.058(4) 0.152(8) 0.068(4) -0.027(4) 0.013(3) 0.003(4)

loop_
_atom_type_symbol
_atom_type_description
_atom_type_scat_dispersion_real
_atom_type_scat_dispersion_imag
_atom_type_scat_source
C C 0.0033 0.0016 'International Tables Vol C Tables 4.2.6.8 and 6.1.1.4'
H H 0.0000 0.0000 'International Tables Vol C Tables 4.2.6.8 and 6.1.1.4'
F F 0.0171 0.0103 'International Tables Vol C Tables 4.2.6.8 and 6.1.1.4'
Gd Gd -0.1653 3.9035 'International Tables Vol C Tables 4.2.6.8 and 6.1.1.4'
N N 0.0061 0.0033 'International Tables Vol C Tables 4.2.6.8 and 6.1.1.4'
O O 0.0106 0.0060 'International Tables Vol C Tables 4.2.6.8 and 6.1.1.4'

loop_
_geom_angle_atom_site_label_1
_geom_angle_atom_site_label_2
_geom_angle_atom_site_label_3
_geom_angle
_geom_angle_site_symmetry_1
_geom_angle_site_symmetry_3
_geom_angle_publ_flag
O2 Gd1 O6 80.78(12) . . ?
O2 Gd1 O5 145.00(11) . . ?
O6 Gd1 O5 73.96(12) . . ?
O2 Gd1 O3 83.79(12) . . ?
O6 Gd1 O3 79.19(11) . . ?
O5 Gd1 O3 114.03(12) . . ?
O2 Gd1 O1 73.96(11) . . ?
O6 Gd1 O1 78.39(11) . . ?
O5 Gd1 O1 77.48(11) . . ?
O3 Gd1 O1 150.54(12) . . ?
O2 Gd1 O4 139.39(11) . . ?
O6 Gd1 O4 124.67(12) . . ?
O5 Gd1 O4 75.60(12) . . ?
O3 Gd1 O4 72.70(12) . . ?
O1 Gd1 O4 136.45(12) . . ?
O2 Gd1 N1 107.55(12) . . ?
O6 Gd1 N1 142.84(11) . . ?
O5 Gd1 N1 80.57(12) . . ?
O3 Gd1 N1 136.81(11) . . ?
O1 Gd1 N1 69.90(11) . . ?
O4 Gd1 N1 72.39(12) . . ?
O2 Gd1 N2 73.79(11) . . ?
O6 Gd1 N2 149.43(11) . . ?
O5 Gd1 N2 136.08(11) . . ?
O3 Gd1 N2 81.42(11) . . ?
O1 Gd1 N2 109.70(11) . . ?
O4 Gd1 N2 70.36(11) . . ?
N1 Gd1 N2 63.37(10) . . ?
C12 O3 Gd1 137.4(3) . . ?
C7 O1 Gd1 135.0(3) . . ?
C14 O4 Gd1 132.9(3) . . ?
C9 O2 Gd1 131.7(3) . . ?
C4 O6 Gd1 128.9(3) . . ?
C2 O5 Gd1 134.8(3) . . ?
C17 N2 C16 116.1(4) . . ?
C17 N2 Gd1 120.2(3) . . ?
C16 N2 Gd1 122.9(3) . . ?
C17 N1 C19 117.0(3) 3_554 . ?
C17 N1 Gd1 120.7(2) 3_554 . ?
C19 N1 Gd1 121.9(3) . . ?
N1 C19 C18 121.8(4) . . ?
N1 C19 H19 119.1 . . ?
C18 C19 H19 119.1 . . ?
N1 C17 N2 125.6(3) 3_554 . ?
N1 C17 C17 117.7(4) 3_554 3_554 ?
N2 C17 C17 116.8(4) . 3_554 ?
N2 C16 C18 122.8(4) . 3_554 ?
N2 C16 H16 118.6 . . ?
C18 C16 H16 118.6 3_554 . ?
C16 C18 C19 116.8(4) 3_554 . ?
C16 C18 H18 121.6 3_554 . ?
C19 C18 H18 121.6 . . ?
O3 C12 C13 123.6(5) . . ?
O3 C12 C11 117.6(5) . . ?
C13 C12 C11 118.8(5) . . ?
O4 C14 C13 128.2(5) . . ?
O4 C14 C15 113.7(5) . . ?
C13 C14 C15 118.0(5) . . ?
O5 C2 C3 123.4(5) . . ?
O5 C2 C1 117.3(6) . . ?
C3 C2 C1 119.3(6) . . ?
C14 C13 C12 122.9(5) . . ?
C14 C13 H13 118.5 . . ?
C12 C13 H13 118.5 . . ?
O6 C4 C3 128.3(5) . . ?
O6 C4 C5 112.4(6) . . ?
C3 C4 C5 119.3(5) . . ?
C2 C1 H1A 109.5 . . ?
C2 C1 H1B 109.5 . . ?
H1A C1 H1B 109.5 . . ?
C2 C1 H1C 109.5 . . ?
H1A C1 H1C 109.5 . . ?
H1B C1 H1C 109.5 . . ?
C4 C3 C2 123.1(5) . . ?
C4 C3 H3 118.5 . . ?
C2 C3 H3 118.5 . . ?
O1 C7 C8 124.0(5) . . ?
O1 C7 C6 117.4(5) . . ?
C8 C7 C6 118.6(5) . . ?
O2 C9 C8 129.1(5) . . ?
O2 C9 C10 113.5(5) . . ?
C8 C9 C10 117.4(5) . . ?
C12 C11 H11A 109.5 . . ?
C12 C11 H11B 109.5 . . ?
H11A C11 H11B 109.5 . . ?
C12 C11 H11C 109.5 . . ?
H11A C11 H11C 109.5 . . ?
H11B C11 H11C 109.5 . . ?
C9 C8 C7 122.8(5) . . ?
C9 C8 H8 118.6 . . ?
C7 C8 H8 118.6 . . ?
F9 C15 F7 109.0(8) . . ?
F9 C15 F8 102.9(8) . . ?
F7 C15 F8 105.3(6) . . ?
F9 C15 C14 110.7(6) . . ?
F7 C15 C14 115.9(6) . . ?
F8 C15 C14 112.1(6) . . ?
F2 C5 F1 109.0(10) . . ?
F2 C5 F3 108.2(9) . . ?
F1 C5 F3 100.2(7) . . ?
F2 C5 C4 114.0(7) . . ?
F1 C5 C4 111.2(7) . . ?
F3 C5 C4 113.2(8) . . ?
C7 C6 H6A 109.5 . . ?
C7 C6 H6B 109.5 . . ?
H6A C6 H6B 109.5 . . ?
C7 C6 H6C 109.5 . . ?
H6A C6 H6C 109.5 . . ?
H6B C6 H6C 109.5 . . ?
F4 C10 F5 107.8(7) . . ?
F4 C10 F6 108.0(7) . . ?
F5 C10 F6 103.3(6) . . ?
F4 C10 C9 114.7(6) . . ?
F5 C10 C9 111.7(7) . . ?
F6 C10 C9 110.6(6) . . ?

loop_
_geom_bond_atom_site_label_1
_geom_bond_atom_site_label_2
_geom_bond_distance
_geom_bond_site_symmetry_2
_geom_bond_publ_flag
Gd1 O2 2.295(3) . ?
Gd1 O6 2.296(3) . ?
Gd1 O5 2.313(3) . ?
Gd1 O3 2.332(3) . ?
Gd1 O1 2.336(3) . ?
Gd1 O4 2.339(3) . ?
Gd1 N1 2.557(3) . ?
Gd1 N2 2.575(3) . ?
F6 C10 1.325(10) . ?
F5 C10 1.324(9) . ?
F8 C15 1.296(9) . ?
F7 C15 1.286(7) . ?
F4 C10 1.308(8) . ?
F3 C5 1.303(9) . ?
F1 C5 1.278(9) . ?
F9 C15 1.286(10) . ?
F2 C5 1.216(11) . ?
O3 C12 1.261(6) . ?
O1 C7 1.243(6) . ?
O4 C14 1.261(6) . ?
O2 C9 1.259(6) . ?
O6 C4 1.274(6) . ?
O5 C2 1.246(6) . ?
N2 C17 1.330(5) . ?
N2 C16 1.339(5) . ?
N1 C17 1.322(5) 3_554 ?
N1 C19 1.338(5) . ?
C19 C18 1.373(6) . ?
C19 H19 0.9300 . ?
C17 N1 1.322(5) 3_554 ?
C17 C17 1.483(7) 3_554 ?
C16 C18 1.361(7) 3_554 ?
C16 H16 0.9300 . ?
C18 C16 1.361(7) 3_554 ?
C18 H18 0.9300 . ?
C12 C13 1.408(8) . ?
C12 C11 1.507(8) . ?
C14 C13 1.367(8) . ?
C14 C15 1.521(8) . ?
C2 C3 1.409(8) . ?
C2 C1 1.496(8) . ?
C13 H13 0.9300 . ?
C4 C3 1.362(8) . ?
C4 C5 1.518(9) . ?
C1 H1A 0.9600 . ?
C1 H1B 0.9600 . ?
C1 H1C 0.9600 . ?
C3 H3 0.9300 . ?
C7 C8 1.400(8) . ?
C7 C6 1.519(9) . ?
C9 C8 1.375(7) . ?
C9 C10 1.522(8) . ?
C11 H11A 0.9600 . ?
C11 H11B 0.9600 . ?
C11 H11C 0.9600 . ?
C8 H8 0.9300 . ?
C6 H6A 0.9600 . ?
C6 H6B 0.9600 . ?
C6 H6C 0.9600 . ?

loop_
_geom_torsion_atom_site_label_1
_geom_torsion_atom_site_label_2
_geom_torsion_atom_site_label_3
_geom_torsion_atom_site_label_4
_geom_torsion
_geom_torsion_site_symmetry_1
_geom_torsion_site_symmetry_2
_geom_torsion_site_symmetry_3
_geom_torsion_site_symmetry_4
_geom_torsion_publ_flag
C17 N1 C19 C18 -1.5(7) 3_554 . . . ?
Gd1 N1 C19 C18 170.5(4) . . . . ?
C16 N2 C17 N1 0.6(6) . . . 3_554 ?
Gd1 N2 C17 N1 170.7(3) . . . 3_554 ?
C16 N2 C17 C17 -179.5(4) . . . 3_554 ?
Gd1 N2 C17 C17 -9.3(6) . . . 3_554 ?
C17 N2 C16 C18 0.5(7) . . . 3_554 ?
Gd1 N2 C16 C18 -169.4(4) . . . 3_554 ?
N1 C19 C18 C16 0.6(7) . . . 3_554 ?
Gd1 O3 C12 C13 0.5(9) . . . . ?
Gd1 O3 C12 C11 -179.2(4) . . . . ?
Gd1 O4 C14 C13 -18.4(8) . . . . ?
Gd1 O4 C14 C15 160.1(4) . . . . ?
Gd1 O5 C2 C3 9.4(7) . . . . ?
Gd1 O5 C2 C1 -170.8(4) . . . . ?
O4 C14 C13 C12 3.2(10) . . . . ?
C15 C14 C13 C12 -175.3(6) . . . . ?
O3 C12 C13 C14 5.9(9) . . . . ?
C11 C12 C13 C14 -174.4(6) . . . . ?
Gd1 O6 C4 C3 -27.0(8) . . . . ?
Gd1 O6 C4 C5 153.6(5) . . . . ?
O6 C4 C3 C2 0.6(10) . . . . ?
C5 C4 C3 C2 180.0(6) . . . . ?
O5 C2 C3 C4 9.0(9) . . . . ?
C1 C2 C3 C4 -170.7(5) . . . . ?
Gd1 O1 C7 C8 -13.0(10) . . . . ?
Gd1 O1 C7 C6 168.2(5) . . . . ?
Gd1 O2 C9 C8 13.4(9) . . . . ?
Gd1 O2 C9 C10 -167.8(5) . . . . ?
O2 C9 C8 C7 2.2(11) . . . . ?
C10 C9 C8 C7 -176.6(7) . . . . ?
O1 C7 C8 C9 -2.5(11) . . . . ?
C6 C7 C8 C9 176.2(7) . . . . ?
O4 C14 C15 F9 -55.9(9) . . . . ?
C13 C14 C15 F9 122.8(8) . . . . ?
O4 C14 C15 F7 179.3(7) . . . . ?
C13 C14 C15 F7 -2.0(10) . . . . ?
O4 C14 C15 F8 58.4(9) . . . . ?
C13 C14 C15 F8 -123.0(7) . . . . ?
O6 C4 C5 F2 -64.4(11) . . . . ?
C3 C4 C5 F2 116.1(10) . . . . ?
O6 C4 C5 F1 59.3(10) . . . . ?
C3 C4 C5 F1 -120.2(8) . . . . ?
O6 C4 C5 F3 171.2(7) . . . . ?
C3 C4 C5 F3 -8.3(11) . . . . ?
O2 C9 C10 F4 176.0(7) . . . . ?
C8 C9 C10 F4 -5.0(11) . . . . ?
O2 C9 C10 F5 53.0(9) . . . . ?
C8 C9 C10 F5 -128.1(7) . . . . ?
O2 C9 C10 F6 -61.5(8) . . . . ?
C8 C9 C10 F6 117.4(7) . . . . ?
